data_4303928
loop_
_publ_author_name
'Li-Hsun Huang'
'Yi-Chun Lai'
'Hui-Chun Lai'
'Yun-Wei Chiang'
'Jin-Hua Huang'
'Sue-Lein Wang'

_publ_section_title
;
The First Organic-Templated Vanadyl(IV) Gallophosphates with Ambient 51V
Hyperfine Structure, {V2Ga2O14} Cluster or Heterometal 12-Ring Channels
;
_journal_name_full 'Inorganic Chemistry'
_journal_page_first 11882
_journal_page_last 11888
_journal_paper_doi 10.1021/ic901943e
_journal_volume 48
_journal_year 2009
_chemical_formula_sum 'C9 H38 Ga2 N6 O21 P4 V2'
_chemical_formula_weight 931.65
_chemical_name_systematic
; 
 ? 
;
_space_group_IT_number 2
_symmetry_cell_setting triclinic
_symmetry_space_group_name_Hall '-P 1'
_symmetry_space_group_name_H-M 'P -1'
_atom_sites_solution_primary direct
_atom_sites_solution_secondary difmap
_audit_creation_method SHELXL-97
_cell_angle_alpha 93.2510(10)
_cell_angle_beta 92.5300(10)
_cell_angle_gamma 95.1060(10)
_cell_formula_units_Z 2
_cell_length_a 9.1754(4)
_cell_length_b 10.7853(5)
_cell_length_c 15.6519(7)
_cell_measurement_temperature 295(2)
_cell_measurement_theta_max 25
_cell_measurement_theta_min 2.5
_cell_volume 1538.39(12)
_computing_structure_refinement 'SHELXL-97 (Sheldrick, 1997)'
_computing_structure_solution 'SHELXS-97 (Sheldrick, 1990)'
_diffrn_ambient_temperature 295(2)
_diffrn_measured_fraction_theta_full 0.954
_diffrn_measured_fraction_theta_max 0.954
_diffrn_radiation_monochromator graphite
_diffrn_radiation_source 'fine-focus sealed tube'
_diffrn_radiation_type MoK\a
_diffrn_radiation_wavelength 0.71073
_diffrn_reflns_av_R_equivalents 0.0283
_diffrn_reflns_av_sigmaI/netI 0.0329
_diffrn_reflns_limit_h_max 11
_diffrn_reflns_limit_h_min -12
_diffrn_reflns_limit_k_max 14
_diffrn_reflns_limit_k_min -13
_diffrn_reflns_limit_l_max 20
_diffrn_reflns_limit_l_min -20
_diffrn_reflns_number 16361
_diffrn_reflns_theta_full 28.28
_diffrn_reflns_theta_max 28.28
_diffrn_reflns_theta_min 1.30
_exptl_absorpt_coefficient_mu 2.622
_exptl_absorpt_correction_T_max 0.94274
_exptl_absorpt_correction_T_min 0.63256
_exptl_absorpt_correction_type empirical
_exptl_crystal_density_diffrn 2.011
_exptl_crystal_density_method 'not measured'
_exptl_crystal_F_000 940
_exptl_crystal_size_max 0.30
_exptl_crystal_size_mid 0.15
_exptl_crystal_size_min 0.15
_refine_diff_density_max 0.510
_refine_diff_density_min -0.358
_refine_diff_density_rms 0.076
_refine_ls_extinction_method none
_refine_ls_goodness_of_fit_ref 1.036
_refine_ls_matrix_type full
_refine_ls_number_parameters 397
_refine_ls_number_reflns 7289
_refine_ls_number_restraints 0
_refine_ls_restrained_S_all 1.036
_refine_ls_R_factor_all 0.0348
_refine_ls_R_factor_gt 0.0259
_refine_ls_shift/su_max 0.001
_refine_ls_shift/su_mean 0.000
_refine_ls_structure_factor_coef Fsqd
_refine_ls_weighting_details 'calc w=1/[\s^2^(Fo^2^)+(0.0414P)^2^+0.0000P] where P=(Fo^2^+2Fc^2^)/3'
_refine_ls_weighting_scheme calc
_refine_ls_wR_factor_gt 0.0696
_refine_ls_wR_factor_ref 0.0721
_reflns_number_gt 6015
_reflns_number_total 7289
_reflns_threshold_expression >2sigma(I)
_cod_data_source_file ic901943e_si_002_1.cif
_cod_data_source_block VGaP1
_cod_depositor_comments
;
The following automatic conversions were performed:
'_symmetry_cell_setting' value 'Triclinic' changed to 'triclinic'
according to '/home/saulius/struct/CIF-dictionaries/cif_core.dic'
dictionary named 'cif_core.dic' version 2.4.1 from
2010-06-29.

'_exptl_absorpt_correction_type' value 'Empirical' changed to
'empirical' according to
'/home/saulius/struct/CIF-dictionaries/cif_core.dic' dictionary named
'cif_core.dic' version 2.4.1 from 2010-06-29.

Automatic conversion script
Id: cif_fix_enum 1527 2010-12-29 10:47:43Z saulius 
;
_cod_database_code 4303928

loop_
_symmetry_equiv_pos_as_xyz
'x, y, z'
'-x, -y, -z'

loop_
_atom_site_label
_atom_site_type_symbol
_atom_site_fract_x
_atom_site_fract_y
_atom_site_fract_z
_atom_site_U_iso_or_equiv
_atom_site_adp_type
_atom_site_occupancy
_atom_site_symmetry_multiplicity
_atom_site_calc_flag
_atom_site_refinement_flags
_atom_site_disorder_assembly
_atom_site_disorder_group
Ga1 Ga 0.36207(3) 0.90476(2) 0.072789(15) 0.01803(7) Uani 1 1 d . . .
Ga2 Ga 0.39094(3) 1.10647(2) 0.428203(15) 0.01827(7) Uani 1 1 d . . .
V1 V 0.44450(4) 0.87131(3) 0.27730(2) 0.01522(8) Uani 1 1 d . . .
V2 V 0.47524(4) 1.13906(3) 0.22687(2) 0.01665(8) Uani 1 1 d . . .
P1 P 0.32079(6) 0.83742(5) 0.46764(4) 0.01888(12) Uani 1 1 d . . .
P2 P 0.62066(7) 0.82709(5) -0.02536(4) 0.01942(12) Uani 1 1 d . . .
P3 P 0.26736(6) 1.31411(5) 0.34626(4) 0.01926(12) Uani 1 1 d . . .
P4 P 0.19812(6) 0.70377(5) 0.15250(4) 0.01916(12) Uani 1 1 d . . .
O1 O 0.32734(18) 0.81223(14) 0.37090(10) 0.0239(3) Uani 1 1 d . . .
O2 O 0.31945(18) 0.97951(14) 0.49207(10) 0.0241(3) Uani 1 1 d . . .
O3 O 0.18754(19) 0.76685(15) 0.50004(10) 0.0295(4) Uani 1 1 d . . .
O4 O 0.46286(19) 0.79549(15) 0.51033(11) 0.0288(4) Uani 1 1 d . . .
O5 O 0.46620(19) 0.79940(15) 0.00863(11) 0.0276(4) Uani 1 1 d . . .
O6 O 0.61398(19) 0.79805(15) -0.12248(10) 0.0264(4) Uani 1 1 d . . .
O7 O 0.7274(2) 0.74856(15) 0.01751(11) 0.0296(4) Uani 1 1 d . . .
O8 O 0.67141(18) 0.96697(14) -0.00385(10) 0.0244(3) Uani 1 1 d . . .
O9 O 0.39023(19) 1.28002(14) 0.28723(10) 0.0260(4) Uani 1 1 d . . .
O10 O 0.30999(19) 1.43963(15) 0.39380(11) 0.0300(4) Uani 1 1 d . . .
O11 O 0.12227(19) 1.31366(16) 0.29611(11) 0.0320(4) Uani 1 1 d . . .
O12 O 0.24801(18) 1.21153(15) 0.41333(10) 0.0254(4) Uani 1 1 d . . .
O13 O 0.34387(17) 0.72951(14) 0.20716(10) 0.0226(3) Uani 1 1 d . . .
O14 O 0.18825(17) 0.81702(14) 0.09395(10) 0.0237(3) Uani 1 1 d . . .
O15 O 0.06646(18) 0.69743(15) 0.20824(10) 0.0270(4) Uani 1 1 d . . .
O16 O 0.2045(2) 0.58487(15) 0.09652(11) 0.0320(4) Uani 1 1 d . . .
O17 O 0.44502(17) 0.96842(13) 0.17566(9) 0.0209(3) Uani 1 1 d . . .
O18 O 0.44104(18) 1.04142(13) 0.32563(9) 0.0217(3) Uani 1 1 d . . .
O19 O 0.60775(18) 0.82750(16) 0.29510(11) 0.0300(4) Uani 1 1 d . . .
O20 O 0.64897(18) 1.17874(16) 0.22968(11) 0.0318(4) Uani 1 1 d . . .
O21 O -0.5072(3) 0.4961(2) 0.18670(16) 0.0594(6) Uani 1 1 d . . .
C1 C 0.6780(3) 1.5177(3) 0.38925(18) 0.0362(6) Uani 1 1 d . . .
C2 C 0.8214(3) 1.6006(2) 0.38570(19) 0.0370(6) Uani 1 1 d . . .
C3 C 0.9461(3) 1.5225(2) 0.37736(19) 0.0355(6) Uani 1 1 d . . .
C4 C 0.0765(3) 1.0299(2) 0.81968(18) 0.0381(6) Uani 1 1 d . . .
C5 C -0.0219(3) 1.0026(2) 0.7394(2) 0.0428(7) Uani 1 1 d . . .
C6 C 0.0528(3) 0.9754(2) 0.65751(18) 0.0380(6) Uani 1 1 d . . .
C7 C -0.1773(3) 0.4935(3) 0.1104(2) 0.0522(8) Uani 1 1 d . . .
C8 C -0.1565(4) 0.3591(4) 0.1304(3) 0.0685(12) Uani 1 1 d . . .
C9 C -0.0353(5) 0.3028(3) 0.0890(2) 0.0572(10) Uani 1 1 d . . .
N1 N 0.5539(3) 1.5903(2) 0.3987(2) 0.0587(8) Uani 1 1 d . . .
N2 N 1.0862(2) 1.59619(18) 0.36708(13) 0.0262(4) Uani 1 1 d . . .
N3 N 0.1524(2) 1.15857(19) 0.82273(13) 0.0303(5) Uani 1 1 d . . .
N4 N 0.1036(2) 0.84856(19) 0.65534(13) 0.0294(5) Uani 1 1 d . . .
N5 N -0.3068(2) 0.49917(19) 0.05216(14) 0.0318(5) Uani 1 1 d . . .
N6 N 0.1097(3) 0.34995(19) 0.12610(14) 0.0330(5) Uani 1 1 d . . .
H1 H 0.4684 1.5333 0.3934 0.050 Uiso 1 1 d . . .
H2 H 0.5680 1.6400 0.4582 0.050 Uiso 1 1 d . . .
H3 H 0.5645 1.6625 0.3584 0.050 Uiso 1 1 d . . .
H4 H 0.6857 1.4660 0.4394 0.050 Uiso 1 1 d . . .
H5 H 0.6551 1.4652 0.3391 0.050 Uiso 1 1 d . . .
H6 H 0.8310 1.6553 0.4425 0.050 Uiso 1 1 d . . .
H7 H 0.8008 1.6613 0.3406 0.050 Uiso 1 1 d . . .
H8 H 0.9580 1.4739 0.4304 0.050 Uiso 1 1 d . . .
H9 H 0.9354 1.4634 0.3257 0.050 Uiso 1 1 d . . .
H10 H 1.0870 1.6370 0.3182 0.050 Uiso 1 1 d . . .
H11 H 1.1002 1.6588 0.4090 0.050 Uiso 1 1 d . . .
H12 H 1.1563 1.5504 0.3706 0.050 Uiso 1 1 d . . .
H13 H 0.0826 1.2041 0.8114 0.050 Uiso 1 1 d . . .
H14 H 0.1980 1.1759 0.8754 0.050 Uiso 1 1 d . . .
H15 H 0.2139 1.1571 0.7838 0.050 Uiso 1 1 d . . .
H16 H 0.0141 1.0238 0.8726 0.050 Uiso 1 1 d . . .
H17 H 0.1477 0.9735 0.8270 0.050 Uiso 1 1 d . . .
H18 H -0.0740 1.0671 0.7375 0.050 Uiso 1 1 d . . .
H19 H -0.0964 0.9291 0.7514 0.050 Uiso 1 1 d . . .
H20 H 0.1370 1.0264 0.6460 0.050 Uiso 1 1 d . . .
H21 H -0.0159 0.9825 0.6148 0.050 Uiso 1 1 d . . .
H22 H 0.0336 0.7907 0.6698 0.050 Uiso 1 1 d . . .
H23 H 0.1784 0.8388 0.6947 0.050 Uiso 1 1 d . . .
H24 H 0.1326 0.8251 0.5971 0.050 Uiso 1 1 d . . .
H25 H -0.3146 0.5780 0.0364 0.050 Uiso 1 1 d . . .
H26 H -0.3737 0.4719 0.0804 0.050 Uiso 1 1 d . . .
H27 H -0.2963 0.4455 0.0030 0.050 Uiso 1 1 d . . .
H28 H -0.0931 0.5470 0.0896 0.050 Uiso 1 1 d . . .
H29 H -0.2249 0.5402 0.1757 0.050 Uiso 1 1 d . . .
H30 H -0.1274 0.3704 0.1885 0.050 Uiso 1 1 d . . .
H31 H -0.2537 0.3063 0.1039 0.050 Uiso 1 1 d . . .
H32 H -0.0148 0.3181 0.0333 0.050 Uiso 1 1 d . . .
H33 H -0.0475 0.2140 0.0958 0.050 Uiso 1 1 d . . .
H34 H 0.1094 0.3379 0.1782 0.050 Uiso 1 1 d . . .
H35 H 0.1307 0.4367 0.1169 0.050 Uiso 1 1 d . . .
H36 H 0.1772 0.3096 0.1033 0.050 Uiso 1 1 d . . .
H37 H -0.5487 0.4409 0.2183 0.050 Uiso 1 1 d . . .
H38 H -0.5268 0.4799 0.1352 0.050 Uiso 1 1 d . . .

loop_
_atom_site_aniso_label
_atom_site_aniso_U_11
_atom_site_aniso_U_22
_atom_site_aniso_U_33
_atom_site_aniso_U_23
_atom_site_aniso_U_13
_atom_site_aniso_U_12
Ga1 0.02276(13) 0.01595(12) 0.01516(12) -0.00020(9) 0.00094(9) 0.00136(9)
Ga2 0.02341(13) 0.01697(12) 0.01429(12) 0.00005(9) -0.00051(9) 0.00225(9)
V1 0.01615(17) 0.01602(17) 0.01340(17) 0.00051(13) -0.00049(13) 0.00184(13)
V2 0.01858(18) 0.01656(18) 0.01450(18) 0.00023(13) 0.00174(14) -0.00004(14)
P1 0.0221(3) 0.0189(3) 0.0147(3) 0.0006(2) 0.0012(2) -0.0029(2)
P2 0.0258(3) 0.0178(3) 0.0156(3) 0.0012(2) 0.0008(2) 0.0072(2)
P3 0.0211(3) 0.0182(3) 0.0184(3) 0.0005(2) -0.0004(2) 0.0024(2)
P4 0.0212(3) 0.0178(3) 0.0177(3) -0.0010(2) 0.0010(2) -0.0012(2)
O1 0.0291(9) 0.0248(8) 0.0164(8) -0.0011(6) 0.0028(7) -0.0048(7)
O2 0.0345(9) 0.0190(8) 0.0195(8) 0.0029(6) 0.0067(7) 0.0026(7)
O3 0.0325(9) 0.0302(9) 0.0233(9) -0.0048(7) 0.0090(7) -0.0112(7)
O4 0.0329(9) 0.0217(8) 0.0302(9) -0.0023(7) -0.0098(8) 0.0014(7)
O5 0.0312(9) 0.0234(8) 0.0280(9) -0.0042(7) 0.0095(7) 0.0012(7)
O6 0.0386(10) 0.0254(8) 0.0167(8) 0.0005(6) 0.0037(7) 0.0110(7)
O7 0.0376(10) 0.0267(9) 0.0258(9) 0.0014(7) -0.0066(8) 0.0147(7)
O8 0.0338(9) 0.0202(8) 0.0188(8) 0.0030(6) -0.0038(7) 0.0021(7)
O9 0.0352(9) 0.0203(8) 0.0231(9) -0.0006(6) 0.0094(7) 0.0032(7)
O10 0.0278(9) 0.0245(9) 0.0361(10) -0.0103(7) 0.0056(7) -0.0007(7)
O11 0.0272(9) 0.0339(10) 0.0346(10) 0.0098(8) -0.0090(8) 0.0011(7)
O12 0.0279(9) 0.0273(9) 0.0235(9) 0.0089(7) 0.0060(7) 0.0103(7)
O13 0.0242(8) 0.0209(8) 0.0218(8) -0.0005(6) -0.0024(7) 0.0007(6)
O14 0.0230(8) 0.0242(8) 0.0236(9) 0.0056(6) -0.0018(7) -0.0008(6)
O15 0.0238(8) 0.0324(9) 0.0254(9) 0.0041(7) 0.0067(7) 0.0010(7)
O16 0.0459(11) 0.0226(9) 0.0256(9) -0.0072(7) 0.0065(8) -0.0042(8)
O17 0.0292(9) 0.0179(8) 0.0152(8) 0.0007(6) 0.0001(6) 0.0006(6)
O18 0.0321(9) 0.0174(7) 0.0154(8) 0.0000(6) 0.0026(7) 0.0007(6)
O19 0.0210(8) 0.0333(9) 0.0359(10) 0.0027(8) -0.0013(7) 0.0052(7)
O20 0.0238(9) 0.0351(10) 0.0357(10) 0.0041(8) 0.0020(7) -0.0032(7)
O21 0.0527(14) 0.0601(14) 0.0740(16) 0.0321(12) 0.0311(12) 0.0205(11)
C1 0.0264(13) 0.0375(15) 0.0444(17) -0.0011(12) 0.0034(12) 0.0026(11)
C2 0.0311(14) 0.0300(14) 0.0503(18) -0.0012(12) 0.0102(13) 0.0028(11)
C3 0.0295(14) 0.0287(13) 0.0471(17) 0.0000(12) 0.0021(12) -0.0015(11)
C4 0.0454(16) 0.0297(14) 0.0406(16) -0.0010(11) 0.0128(13) 0.0077(12)
C5 0.0289(14) 0.0327(15) 0.064(2) -0.0163(14) 0.0021(14) 0.0025(11)
C6 0.0400(16) 0.0325(14) 0.0394(16) -0.0019(12) -0.0069(13) -0.0011(12)
C7 0.0368(17) 0.057(2) 0.059(2) 0.0094(16) -0.0142(15) -0.0131(14)
C8 0.0357(18) 0.090(3) 0.080(3) 0.057(2) -0.0182(18) -0.0163(18)
C9 0.089(3) 0.0306(16) 0.0455(19) 0.0093(13) -0.0311(18) -0.0157(16)
N1 0.0333(14) 0.0346(14) 0.108(2) -0.0077(14) 0.0280(15) -0.0029(11)
N2 0.0232(10) 0.0258(10) 0.0294(11) -0.0017(8) 0.0012(8) 0.0033(8)
N3 0.0294(11) 0.0346(12) 0.0267(11) -0.0046(9) -0.0012(9) 0.0069(9)
N4 0.0286(11) 0.0327(11) 0.0255(11) -0.0055(9) 0.0022(9) -0.0007(9)
N5 0.0333(12) 0.0314(11) 0.0309(12) 0.0019(9) 0.0038(9) 0.0037(9)
N6 0.0426(13) 0.0259(11) 0.0328(12) 0.0035(9) 0.0130(10) 0.0088(9)

loop_
_atom_type_symbol
_atom_type_description
_atom_type_scat_dispersion_real
_atom_type_scat_dispersion_imag
_atom_type_scat_source
C C 0.0033 0.0016 'International Tables Vol C Tables 4.2.6.8 and 6.1.1.4'
H H 0.0000 0.0000 'International Tables Vol C Tables 4.2.6.8 and 6.1.1.4'
N N 0.0061 0.0033 'International Tables Vol C Tables 4.2.6.8 and 6.1.1.4'
O O 0.0106 0.0060 'International Tables Vol C Tables 4.2.6.8 and 6.1.1.4'
P P 0.1023 0.0942 'International Tables Vol C Tables 4.2.6.8 and 6.1.1.4'
V V 0.3005 0.5294 'International Tables Vol C Tables 4.2.6.8 and 6.1.1.4'
Ga Ga 0.2307 1.6083 'International Tables Vol C Tables 4.2.6.8 and 6.1.1.4'

loop_
_geom_angle_atom_site_label_1
_geom_angle_atom_site_label_2
_geom_angle_atom_site_label_3
_geom_angle
_geom_angle_site_symmetry_1
_geom_angle_site_symmetry_3
_geom_angle_publ_flag
O17 Ga1 O5 117.52(8) . . ?
O17 Ga1 O14 107.30(7) . . ?
O5 Ga1 O14 106.93(7) . . ?
O17 Ga1 O8 109.56(7) . 2_675 ?
O5 Ga1 O8 105.29(7) . 2_675 ?
O14 Ga1 O8 110.13(7) . 2_675 ?
O18 Ga2 O12 110.33(7) . . ?
O18 Ga2 O2 109.04(7) . . ?
O12 Ga2 O2 108.29(7) . . ?
O18 Ga2 O4 115.32(8) . 2_676 ?
O12 Ga2 O4 103.41(7) . 2_676 ?
O2 Ga2 O4 110.15(7) . 2_676 ?
O19 V1 O18 108.54(8) . . ?
O19 V1 O17 108.80(8) . . ?
O18 V1 O17 77.27(6) . . ?
O19 V1 O1 106.33(8) . . ?
O18 V1 O1 89.10(6) . . ?
O17 V1 O1 144.76(7) . . ?
O19 V1 O13 103.05(8) . . ?
O18 V1 O13 148.10(7) . . ?
O17 V1 O13 88.66(6) . . ?
O1 V1 O13 86.20(6) . . ?
O19 V1 V2 108.36(6) . . ?
O18 V1 V2 38.75(4) . . ?
O17 V1 V2 39.26(4) . . ?
O1 V1 V2 124.19(5) . . ?
O13 V1 V2 125.30(5) . . ?
O20 V2 O18 106.05(8) . . ?
O20 V2 O17 106.82(8) . . ?
O18 V2 O17 77.37(6) . . ?
O20 V2 O6 108.25(8) . 2_675 ?
O18 V2 O6 145.61(7) . 2_675 ?
O17 V2 O6 90.26(6) . 2_675 ?
O20 V2 O9 105.04(8) . . ?
O18 V2 O9 89.06(6) . . ?
O17 V2 O9 147.72(7) . . ?
O6 V2 O9 84.63(7) 2_675 . ?
O20 V2 V1 105.41(7) . . ?
O18 V2 V1 38.92(4) . . ?
O17 V2 V1 39.19(4) . . ?
O6 V2 V1 125.79(5) 2_675 . ?
O9 V2 V1 125.22(5) . . ?
O3 P1 O1 110.38(9) . . ?
O3 P1 O4 110.61(10) . . ?
O1 P1 O4 107.66(10) . . ?
O3 P1 O2 109.89(9) . . ?
O1 P1 O2 111.39(9) . . ?
O4 P1 O2 106.84(9) . . ?
O7 P2 O6 109.85(9) . . ?
O7 P2 O5 110.11(10) . . ?
O6 P2 O5 109.22(10) . . ?
O7 P2 O8 108.96(10) . . ?
O6 P2 O8 110.26(9) . . ?
O5 P2 O8 108.42(9) . . ?
O11 P3 O10 111.24(10) . . ?
O11 P3 O9 111.26(10) . . ?
O10 P3 O9 109.99(9) . . ?
O11 P3 O12 107.27(9) . . ?
O10 P3 O12 108.88(10) . . ?
O9 P3 O12 108.08(9) . . ?
O16 P4 O15 112.26(10) . . ?
O16 P4 O13 108.58(10) . . ?
O15 P4 O13 111.57(9) . . ?
O16 P4 O14 109.35(9) . . ?
O15 P4 O14 108.32(9) . . ?
O13 P4 O14 106.58(9) . . ?
P1 O1 V1 138.51(10) . . ?
P1 O2 Ga2 125.65(9) . . ?
P1 O4 Ga2 127.52(10) . 2_676 ?
P2 O5 Ga1 127.74(10) . . ?
P2 O6 V2 138.63(10) . 2_675 ?
P2 O8 Ga1 125.45(10) . 2_675 ?
P3 O9 V2 143.75(10) . . ?
P3 O12 Ga2 119.22(9) . . ?
P4 O13 V1 136.27(10) . . ?
P4 O14 Ga1 116.42(9) . . ?
Ga1 O17 V1 122.10(8) . . ?
Ga1 O17 V2 131.85(8) . . ?
V1 O17 V2 101.54(7) . . ?
Ga2 O18 V2 123.75(8) . . ?
Ga2 O18 V1 133.21(8) . . ?
V2 O18 V1 102.33(7) . . ?
H37 O21 H38 112.5 . . ?
N1 C1 C2 111.9(2) . . ?
N1 C1 H4 108.4 . . ?
C2 C1 H4 108.3 . . ?
N1 C1 H5 105.3 . . ?
C2 C1 H5 113.4 . . ?
H4 C1 H5 109.4 . . ?
C3 C2 C1 110.1(2) . . ?
C3 C2 H6 111.5 . . ?
C1 C2 H6 105.5 . . ?
C3 C2 H7 119.9 . . ?
C1 C2 H7 104.7 . . ?
H6 C2 H7 104.0 . . ?
N2 C3 C2 112.9(2) . . ?
N2 C3 H8 107.4 . . ?
C2 C3 H8 110.0 . . ?
N2 C3 H9 103.7 . . ?
C2 C3 H9 113.3 . . ?
H8 C3 H9 109.3 . . ?
N3 C4 C5 111.5(2) . . ?
N3 C4 H16 107.6 . . ?
C5 C4 H16 109.3 . . ?
N3 C4 H17 108.2 . . ?
C5 C4 H17 114.4 . . ?
H16 C4 H17 105.5 . . ?
C6 C5 C4 116.5(2) . . ?
C6 C5 H18 113.4 . . ?
C4 C5 H18 104.3 . . ?
C6 C5 H19 110.5 . . ?
C4 C5 H19 106.7 . . ?
H18 C5 H19 104.5 . . ?
N4 C6 C5 110.7(2) . . ?
N4 C6 H20 103.5 . . ?
C5 C6 H20 118.4 . . ?
N4 C6 H21 111.5 . . ?
C5 C6 H21 105.2 . . ?
H20 C6 H21 107.7 . . ?
N5 C7 C8 111.0(2) . . ?
N5 C7 H28 109.2 . . ?
C8 C7 H28 119.2 . . ?
N5 C7 H29 98.5 . . ?
C8 C7 H29 105.0 . . ?
H28 C7 H29 111.9 . . ?
C9 C8 C7 116.2(3) . . ?
C9 C8 H30 105.4 . . ?
C7 C8 H30 100.2 . . ?
C9 C8 H31 105.1 . . ?
C7 C8 H31 104.7 . . ?
H30 C8 H31 126.1 . . ?
N6 C9 C8 113.7(3) . . ?
N6 C9 H32 95.7 . . ?
C8 C9 H32 120.7 . . ?
N6 C9 H33 107.7 . . ?
C8 C9 H33 108.0 . . ?
H32 C9 H33 110.2 . . ?
C1 N1 H1 107.0 . . ?
C1 N1 H2 107.6 . . ?
H1 N1 H2 113.6 . . ?
C1 N1 H3 108.2 . . ?
H1 N1 H3 119.5 . . ?
H2 N1 H3 100.3 . . ?
C3 N2 H10 112.8 . . ?
C3 N2 H11 109.7 . . ?
H10 N2 H11 103.5 . . ?
C3 N2 H12 110.3 . . ?
H10 N2 H12 111.5 . . ?
H11 N2 H12 108.9 . . ?
C4 N3 H13 103.2 . . ?
C4 N3 H14 108.7 . . ?
H13 N3 H14 114.5 . . ?
C4 N3 H15 105.5 . . ?
H13 N3 H15 112.8 . . ?
H14 N3 H15 111.3 . . ?
C6 N4 H22 112.3 . . ?
C6 N4 H23 114.6 . . ?
H22 N4 H23 101.8 . . ?
C6 N4 H24 109.7 . . ?
H22 N4 H24 108.2 . . ?
H23 N4 H24 110.0 . . ?
C7 N5 H25 111.1 . . ?
C7 N5 H26 102.6 . . ?
H25 N5 H26 114.0 . . ?
C7 N5 H27 107.8 . . ?
H25 N5 H27 109.9 . . ?
H26 N5 H27 111.1 . . ?
C9 N6 H34 106.8 . . ?
C9 N6 H35 111.2 . . ?
H34 N6 H35 111.2 . . ?
C9 N6 H36 110.7 . . ?
H34 N6 H36 108.9 . . ?
H35 N6 H36 108.1 . . ?

loop_
_geom_bond_atom_site_label_1
_geom_bond_atom_site_label_2
_geom_bond_distance
_geom_bond_site_symmetry_2
_geom_bond_publ_flag
Ga1 O17 1.8212(15) . ?
Ga1 O5 1.8332(16) . ?
Ga1 O14 1.8337(15) . ?
Ga1 O8 1.8407(15) 2_675 ?
Ga2 O18 1.8099(15) . ?
Ga2 O12 1.8235(16) . ?
Ga2 O2 1.8325(15) . ?
Ga2 O4 1.8333(16) 2_676 ?
V1 O19 1.6274(17) . ?
V1 O18 1.9479(15) . ?
V1 O17 1.9536(15) . ?
V1 O1 1.9573(16) . ?
V1 O13 1.9660(15) . ?
V1 V2 3.0290(5) . ?
V2 O20 1.6114(17) . ?
V2 O18 1.9405(15) . ?
V2 O17 1.9566(15) . ?
V2 O6 1.9764(16) 2_675 ?
V2 O9 1.9813(16) . ?
P1 O3 1.5047(16) . ?
P1 O1 1.5278(16) . ?
P1 O4 1.5533(18) . ?
P1 O2 1.5595(16) . ?
P2 O7 1.5103(17) . ?
P2 O6 1.5319(16) . ?
P2 O5 1.5460(17) . ?
P2 O8 1.5524(16) . ?
P3 O11 1.5148(17) . ?
P3 O10 1.5183(16) . ?
P3 O9 1.5450(17) . ?
P3 O12 1.5719(16) . ?
P4 O16 1.5186(16) . ?
P4 O15 1.5200(17) . ?
P4 O13 1.5503(16) . ?
P4 O14 1.5746(16) . ?
O4 Ga2 1.8333(16) 2_676 ?
O6 V2 1.9764(16) 2_675 ?
O8 Ga1 1.8407(15) 2_675 ?
O21 H37 0.8681 . ?
O21 H38 0.8235 . ?
C1 N1 1.447(4) . ?
C1 C2 1.529(4) . ?
C1 H4 0.9919 . ?
C1 H5 0.9459 . ?
C2 C3 1.486(4) . ?
C2 H6 1.0346 . ?
C2 H7 1.0124 . ?
C3 N2 1.470(3) . ?
C3 H8 1.0136 . ?
C3 H9 0.9964 . ?
C4 N3 1.494(3) . ?
C4 C5 1.514(4) . ?
C4 H16 1.0291 . ?
C4 H17 0.9394 . ?
C5 C6 1.506(4) . ?
C5 H18 0.8791 . ?
C5 H19 1.0312 . ?
C6 N4 1.482(3) . ?
C6 H20 0.9380 . ?
C6 H21 0.9098 . ?
C7 N5 1.473(4) . ?
C7 C8 1.527(5) . ?
C7 H28 0.9997 . ?
C7 H29 1.2281 . ?
C8 C9 1.471(6) . ?
C8 H30 0.9351 . ?
C8 H31 1.0685 . ?
C9 N6 1.464(4) . ?
C9 H32 0.9214 . ?
C9 H33 0.9664 . ?
N1 H1 0.9496 . ?
N1 H2 1.0445 . ?
N1 H3 1.0310 . ?
N2 H10 0.9040 . ?
N2 H11 0.9110 . ?
N2 H12 0.8471 . ?
N3 H13 0.8597 . ?
N3 H14 0.9097 . ?
N3 H15 0.8487 . ?
N4 H22 0.9001 . ?
N4 H23 0.9193 . ?
N4 H24 0.9866 . ?
N5 H25 0.9066 . ?
N5 H26 0.8157 . ?
N5 H27 0.9499 . ?
N6 H34 0.8331 . ?
N6 H35 0.9586 . ?
N6 H36 0.8663 . ?
